data_8104584
loop_
_publ_author_name
'Gao, Zhong-Fei'
'Wang, Lei'
'Hou, Gui-Ge'
'Zhang, Xiao-Fan'

_publ_section_title
;
 Crystal structure of
 (3E,5E)-3,5-bis(4-fluorobenzylidene)-1-((4-trifluoromethyl)benzenesulfonyl)piperidin-4-one,
 C26H18F5NO3S
;
_journal_issue 6
_journal_name_full 'Zeitschrift f\"ur Kristallographie - New Crystal Structures'
_journal_page_first 1275
_journal_page_last 1278
_journal_paper_doi 10.1515/ncrs-2021-0300
_journal_volume 236
_journal_year 2021
_chemical_formula_moiety 'C26 H18 F5 N O3 S'
_chemical_formula_sum 'C26 H18 F5 N O3 S'
_chemical_formula_weight 519.47
_space_group_crystal_system triclinic
_space_group_IT_number 2
_space_group_name_Hall '-P 1'
_space_group_name_H-M_alt 'P -1'
_atom_sites_solution_hydrogens geom
_cell_angle_alpha 69.072(5)
_cell_angle_beta 88.556(4)
_cell_angle_gamma 73.730(5)
_cell_formula_units_Z 2
_cell_length_a 7.8831(4)
_cell_length_b 11.9591(7)
_cell_length_c 13.3258(7)
_cell_measurement_reflns_used 4600
_cell_measurement_temperature 100.00(10)
_cell_measurement_theta_max 28.9610
_cell_measurement_theta_min 2.6820
_cell_volume 1122.48(12)
_computing_cell_refinement 'CrysAlisPro 1.171.38.43f (Rigaku OD, 2017)'
_computing_data_collection 'CrysAlisPro 1.171.38.43f (Rigaku OD, 2017)'
_computing_data_reduction 'CrysAlisPro 1.171.38.43f (Rigaku OD, 2017)'
_computing_molecular_graphics 'Bruker SHELXTL'
_computing_publication_material 'Bruker SHELXTL'
_computing_structure_refinement 'SHELXL-2017/1 (Sheldrick, 2015)'
_computing_structure_solution 'SHELXL-2017/1 (Sheldrick, 2015)'
_diffrn_ambient_temperature 100.00(10)
_diffrn_measured_fraction_theta_full 0.999
_diffrn_measured_fraction_theta_max 0.842
_diffrn_measurement_device_type 'SuperNova, Dual, Cu at zero, AtlasS2'
_diffrn_measurement_method 'CCD plate'
_diffrn_radiation_type MoK\a
_diffrn_radiation_wavelength 0.71073
_diffrn_reflns_av_R_equivalents 0.0321
_diffrn_reflns_av_unetI/netI 0.0528
_diffrn_reflns_Laue_measured_fraction_full 0.999
_diffrn_reflns_Laue_measured_fraction_max 0.842
_diffrn_reflns_limit_h_max 10
_diffrn_reflns_limit_h_min -10
_diffrn_reflns_limit_k_max 15
_diffrn_reflns_limit_k_min -14
_diffrn_reflns_limit_l_max 18
_diffrn_reflns_limit_l_min -18
_diffrn_reflns_number 12356
_diffrn_reflns_point_group_measured_fraction_full 0.999
_diffrn_reflns_point_group_measured_fraction_max 0.842
_diffrn_reflns_theta_full 25.242
_diffrn_reflns_theta_max 29.560
_diffrn_reflns_theta_min 2.011
_diffrn_source 'micro-focus sealed X-ray tube'
_exptl_absorpt_coefficient_mu 0.217
_exptl_absorpt_correction_T_max 1.00000
_exptl_absorpt_correction_T_min 0.77314
_exptl_absorpt_correction_type multi-scan
_exptl_absorpt_process_details
;
CrysAlisPro 1.171.38.43f (Rigaku Oxford Diffraction, 2017)
Empirical absorption correction using spherical harmonics,
 implemented in SCALE3 ABSPACK scaling algorithm.
;
_exptl_crystal_colour yellow
_exptl_crystal_density_diffrn 1.537
_exptl_crystal_description block
_exptl_crystal_F_000 532
_exptl_crystal_size_max 0.140
_exptl_crystal_size_mid 0.120
_exptl_crystal_size_min 0.100
_refine_diff_density_max 0.457
_refine_diff_density_min -0.459
_refine_diff_density_rms 0.062
_refine_ls_extinction_coef .
_refine_ls_extinction_method none
_refine_ls_goodness_of_fit_ref 1.041
_refine_ls_hydrogen_treatment constr
_refine_ls_matrix_type full
_refine_ls_number_parameters 325
_refine_ls_number_reflns 5294
_refine_ls_number_restraints 0
_refine_ls_restrained_S_all 1.041
_refine_ls_R_factor_all 0.0674
_refine_ls_R_factor_gt 0.0507
_refine_ls_shift/su_max 0.000
_refine_ls_shift/su_mean 0.000
_refine_ls_structure_factor_coef Fsqd
_refine_ls_weighting_details 'w=1/[\s^2^(Fo^2^)+(0.0458P)^2^+0.5532P] where P=(Fo^2^+2Fc^2^)/3'
_refine_ls_weighting_scheme calc
_refine_ls_wR_factor_gt 0.1097
_refine_ls_wR_factor_ref 0.1216
_reflns_Friedel_coverage 0.000
_reflns_Friedel_fraction_full .
_reflns_Friedel_fraction_max .
_reflns_number_gt 4144
_reflns_number_total 5294
_reflns_threshold_expression 'I > 2\s(I)'
_cod_data_source_file suppl_j_ncrs-2021-0300_suppl.cif
_cod_data_source_block H29
_cod_original_cell_volume 1122.48(11)
_cod_database_code 8104584
_shelx_space_group_comment
;
The symmetry employed for this shelxl refinement is uniquely defined
by the following loop, which should always be used as a source of
symmetry information in preference to the above space-group names.
They are only intended as comments.
;
_shelx_estimated_absorpt_t_min 0.970
_shelx_estimated_absorpt_t_max 0.979

loop_
_space_group_symop_operation_xyz
'x, y, z'
'-x, -y, -z'

loop_
_atom_site_label
_atom_site_type_symbol
_atom_site_fract_x
_atom_site_fract_y
_atom_site_fract_z
_atom_site_U_iso_or_equiv
_atom_site_adp_type
_atom_site_occupancy
_atom_site_site_symmetry_order
_atom_site_calc_flag
_atom_site_refinement_flags_posn
_atom_site_refinement_flags_adp
_atom_site_refinement_flags_occupancy
_atom_site_disorder_assembly
_atom_site_disorder_group
C1 C 0.6245(3) 0.49568(19) 0.32766(16) 0.0204(4) Uani 1 1 d . . . . .
H1A H 0.672869 0.547280 0.266911 0.025 Uiso 1 1 calc R U . . .
H1B H 0.714554 0.456990 0.387854 0.025 Uiso 1 1 calc R U . . .
C2 C 0.4638(3) 0.5783(2) 0.35755(16) 0.0219(4) Uani 1 1 d . . . . .
C3 C 0.3133(3) 0.52704(19) 0.39938(15) 0.0208(4) Uani 1 1 d . . . . .
C4 C 0.3200(2) 0.40041(19) 0.40027(15) 0.0193(4) Uani 1 1 d . . . . .
C5 C 0.4951(3) 0.32090(19) 0.38201(16) 0.0210(4) Uani 1 1 d . . . . .
H5A H 0.570449 0.279806 0.448999 0.025 Uiso 1 1 calc R U . . .
H5B H 0.474953 0.256714 0.359422 0.025 Uiso 1 1 calc R U . . .
C6 C 0.4407(3) 0.6995(2) 0.34183(16) 0.0234(4) Uani 1 1 d . . . . .
H6 H 0.331586 0.740863 0.358513 0.028 Uiso 1 1 calc R U . . .
C7 C 0.5623(3) 0.7758(2) 0.30232(17) 0.0244(5) Uani 1 1 d . . . . .
C8 C 0.4897(3) 0.9051(2) 0.24935(18) 0.0299(5) Uani 1 1 d . . . . .
H8 H 0.367195 0.939410 0.241474 0.036 Uiso 1 1 calc R U . . .
C9 C 0.5950(3) 0.9826(2) 0.20869(18) 0.0324(5) Uani 1 1 d . . . . .
H9 H 0.545673 1.068166 0.172639 0.039 Uiso 1 1 calc R U . . .
C10 C 0.7745(3) 0.9294(2) 0.22313(17) 0.0282(5) Uani 1 1 d . . . . .
C11 C 0.8548(3) 0.8037(2) 0.27762(16) 0.0240(4) Uani 1 1 d . . . . .
H11 H 0.977686 0.771826 0.287092 0.029 Uiso 1 1 calc R U . . .
C12 C 0.7481(3) 0.7261(2) 0.31796(16) 0.0228(4) Uani 1 1 d . . . . .
H12 H 0.799282 0.640971 0.355439 0.027 Uiso 1 1 calc R U . . .
C13 C 0.1691(3) 0.36798(19) 0.40819(15) 0.0201(4) Uani 1 1 d . . . . .
H13 H 0.066478 0.425800 0.414602 0.024 Uiso 1 1 calc R U . . .
C14 C 0.1518(2) 0.24925(19) 0.40759(16) 0.0204(4) Uani 1 1 d . . . . .
C15 C 0.2630(3) 0.13494(19) 0.47520(17) 0.0247(5) Uani 1 1 d . . . . .
H15 H 0.348292 0.133267 0.523102 0.030 Uiso 1 1 calc R U . . .
C16 C 0.2480(3) 0.0242(2) 0.47189(19) 0.0296(5) Uani 1 1 d . . . . .
H16 H 0.321826 -0.052124 0.517421 0.036 Uiso 1 1 calc R U . . .
C17 C 0.1222(3) 0.0288(2) 0.40016(19) 0.0289(5) Uani 1 1 d . . . . .
C18 C 0.0073(3) 0.1393(2) 0.33258(18) 0.0278(5) Uani 1 1 d . . . . .
H18 H -0.077816 0.139791 0.285263 0.033 Uiso 1 1 calc R U . . .
C19 C 0.0231(3) 0.2497(2) 0.33755(17) 0.0236(4) Uani 1 1 d . . . . .
H19 H -0.053694 0.325551 0.293321 0.028 Uiso 1 1 calc R U . . .
C20 C 0.3392(3) 0.53275(19) 0.12335(15) 0.0194(4) Uani 1 1 d . . . . .
C21 C 0.3311(3) 0.6585(2) 0.08351(16) 0.0245(5) Uani 1 1 d . . . . .
H21 H 0.433541 0.682656 0.083388 0.029 Uiso 1 1 calc R U . . .
C22 C 0.1691(3) 0.7477(2) 0.04396(17) 0.0265(5) Uani 1 1 d . . . . .
H22 H 0.161566 0.832345 0.017175 0.032 Uiso 1 1 calc R U . . .
C23 C 0.0178(3) 0.7096(2) 0.04463(16) 0.0229(4) Uani 1 1 d . . . . .
C24 C 0.0264(3) 0.5838(2) 0.08493(16) 0.0236(4) Uani 1 1 d . . . . .
H24 H -0.075989 0.559595 0.085210 0.028 Uiso 1 1 calc R U . . .
C25 C 0.1881(3) 0.4946(2) 0.12467(16) 0.0219(4) Uani 1 1 d . . . . .
H25 H 0.195541 0.409979 0.151978 0.026 Uiso 1 1 calc R U . . .
C26 C -0.1567(3) 0.8044(2) -0.00493(17) 0.0285(5) Uani 1 1 d . . . . .
F1 F 0.88070(19) 1.00437(13) 0.18209(11) 0.0390(3) Uani 1 1 d . . . . .
F2 F 0.10867(18) -0.08073(12) 0.39666(12) 0.0396(4) Uani 1 1 d . . . . .
F3 F -0.16273(17) 0.91979(13) -0.01286(12) 0.0398(3) Uani 1 1 d . . . . .
F4 F -0.19243(18) 0.81126(15) -0.10532(11) 0.0454(4) Uani 1 1 d . . . . .
F5 F -0.29304(16) 0.77733(14) 0.05012(11) 0.0399(4) Uani 1 1 d . . . . .
N1 N 0.5844(2) 0.39745(15) 0.29951(13) 0.0180(3) Uani 1 1 d . . . . .
O1 O 0.18551(18) 0.58662(14) 0.43178(12) 0.0250(3) Uani 1 1 d . . . . .
O2 O 0.67987(18) 0.47214(14) 0.11741(11) 0.0249(3) Uani 1 1 d . . . . .
O3 O 0.53295(19) 0.30282(14) 0.17191(12) 0.0261(3) Uani 1 1 d . . . . .
S1 S 0.54701(6) 0.41882(5) 0.17298(4) 0.01909(13) Uani 1 1 d . . . . .

loop_
_atom_site_aniso_label
_atom_site_aniso_U_11
_atom_site_aniso_U_22
_atom_site_aniso_U_33
_atom_site_aniso_U_23
_atom_site_aniso_U_13
_atom_site_aniso_U_12
C1 0.0190(9) 0.0231(11) 0.0225(10) -0.0114(9) 0.0030(8) -0.0072(8)
C2 0.0187(9) 0.0322(12) 0.0205(10) -0.0152(9) 0.0013(8) -0.0088(9)
C3 0.0199(9) 0.0244(11) 0.0180(9) -0.0088(9) -0.0004(8) -0.0048(8)
C4 0.0177(9) 0.0228(11) 0.0152(9) -0.0061(8) 0.0013(8) -0.0034(8)
C5 0.0184(9) 0.0201(11) 0.0204(9) -0.0041(8) 0.0031(8) -0.0036(8)
C6 0.0212(10) 0.0280(12) 0.0226(10) -0.0133(9) -0.0002(9) -0.0041(8)
C7 0.0277(11) 0.0266(12) 0.0231(10) -0.0131(9) 0.0028(9) -0.0093(9)
C8 0.0256(11) 0.0299(13) 0.0308(12) -0.0127(10) -0.0021(10) -0.0006(9)
C9 0.0395(13) 0.0233(12) 0.0299(12) -0.0069(10) -0.0024(11) -0.0055(10)
C10 0.0352(12) 0.0285(12) 0.0245(11) -0.0110(10) 0.0004(10) -0.0128(10)
C11 0.0223(10) 0.0274(12) 0.0242(10) -0.0105(9) -0.0004(9) -0.0085(9)
C12 0.0263(10) 0.0216(11) 0.0242(10) -0.0111(9) 0.0012(9) -0.0088(9)
C13 0.0182(9) 0.0213(11) 0.0182(9) -0.0058(8) 0.0024(8) -0.0037(8)
C14 0.0157(9) 0.0213(11) 0.0233(10) -0.0074(9) 0.0068(8) -0.0056(8)
C15 0.0189(9) 0.0235(11) 0.0283(11) -0.0066(9) 0.0041(9) -0.0052(8)
C16 0.0215(10) 0.0210(12) 0.0388(13) -0.0051(10) 0.0075(10) -0.0027(9)
C17 0.0279(11) 0.0235(12) 0.0417(13) -0.0176(10) 0.0165(11) -0.0112(9)
C18 0.0233(10) 0.0341(13) 0.0339(12) -0.0187(11) 0.0080(10) -0.0127(9)
C19 0.0176(9) 0.0225(11) 0.0297(11) -0.0089(9) 0.0050(9) -0.0053(8)
C20 0.0212(9) 0.0241(11) 0.0142(9) -0.0059(8) 0.0017(8) -0.0100(8)
C21 0.0239(10) 0.0295(12) 0.0231(10) -0.0077(9) 0.0007(9) -0.0148(9)
C22 0.0295(11) 0.0239(12) 0.0249(10) -0.0047(9) -0.0017(9) -0.0112(9)
C23 0.0219(10) 0.0288(12) 0.0170(9) -0.0068(9) 0.0002(8) -0.0078(9)
C24 0.0207(10) 0.0312(12) 0.0222(10) -0.0095(9) 0.0026(9) -0.0129(9)
C25 0.0248(10) 0.0246(11) 0.0189(9) -0.0068(9) 0.0027(8) -0.0125(9)
C26 0.0268(11) 0.0337(13) 0.0226(10) -0.0080(10) 0.0002(9) -0.0080(10)
F1 0.0501(8) 0.0309(8) 0.0363(7) -0.0052(6) 0.0035(7) -0.0214(7)
F2 0.0398(8) 0.0270(8) 0.0634(10) -0.0262(7) 0.0175(7) -0.0156(6)
F3 0.0332(7) 0.0297(8) 0.0500(9) -0.0106(7) -0.0018(7) -0.0039(6)
F4 0.0405(8) 0.0566(10) 0.0275(7) -0.0160(7) -0.0133(6) 0.0057(7)
F5 0.0236(6) 0.0480(9) 0.0432(8) -0.0115(7) 0.0030(6) -0.0098(6)
N1 0.0171(8) 0.0178(9) 0.0192(8) -0.0071(7) 0.0029(7) -0.0049(6)
O1 0.0203(7) 0.0290(9) 0.0300(8) -0.0172(7) 0.0050(6) -0.0059(6)
O2 0.0226(7) 0.0334(9) 0.0235(7) -0.0126(7) 0.0086(6) -0.0132(6)
O3 0.0279(7) 0.0262(8) 0.0308(8) -0.0166(7) 0.0041(7) -0.0100(6)
S1 0.0192(2) 0.0225(3) 0.0198(2) -0.0110(2) 0.0043(2) -0.0086(2)

loop_
_atom_type_symbol
_atom_type_description
_atom_type_scat_dispersion_real
_atom_type_scat_dispersion_imag
_atom_type_scat_source
C C 0.0033 0.0016 'International Tables Vol C Tables 4.2.6.8 and 6.1.1.4'
H H 0.0000 0.0000 'International Tables Vol C Tables 4.2.6.8 and 6.1.1.4'
N N 0.0061 0.0033 'International Tables Vol C Tables 4.2.6.8 and 6.1.1.4'
O O 0.0106 0.0060 'International Tables Vol C Tables 4.2.6.8 and 6.1.1.4'
F F 0.0171 0.0103 'International Tables Vol C Tables 4.2.6.8 and 6.1.1.4'
S S 0.1246 0.1234 'International Tables Vol C Tables 4.2.6.8 and 6.1.1.4'

loop_
_geom_angle_atom_site_label_1
_geom_angle_atom_site_label_2
_geom_angle_atom_site_label_3
_geom_angle
_geom_angle_site_symmetry_1
_geom_angle_site_symmetry_3
N1 C1 C2 113.07(16) . .
N1 C1 H1A 109.0 . .
C2 C1 H1A 109.0 . .
N1 C1 H1B 109.0 . .
C2 C1 H1B 109.0 . .
H1A C1 H1B 107.8 . .
C6 C2 C3 116.66(17) . .
C6 C2 C1 124.34(18) . .
C3 C2 C1 118.82(18) . .
O1 C3 C2 121.49(19) . .
O1 C3 C4 120.08(18) . .
C2 C3 C4 118.43(16) . .
C13 C4 C3 118.76(17) . .
C13 C4 C5 123.66(19) . .
C3 C4 C5 117.34(17) . .
N1 C5 C4 110.82(16) . .
N1 C5 H5A 109.5 . .
C4 C5 H5A 109.5 . .
N1 C5 H5B 109.5 . .
C4 C5 H5B 109.5 . .
H5A C5 H5B 108.1 . .
C2 C6 C7 129.55(18) . .
C2 C6 H6 115.2 . .
C7 C6 H6 115.2 . .
C8 C7 C12 118.4(2) . .
C8 C7 C6 118.28(19) . .
C12 C7 C6 123.25(19) . .
C9 C8 C7 121.7(2) . .
C9 C8 H8 119.1 . .
C7 C8 H8 119.1 . .
C10 C9 C8 117.6(2) . .
C10 C9 H9 121.2 . .
C8 C9 H9 121.2 . .
F1 C10 C9 118.5(2) . .
F1 C10 C11 117.84(19) . .
C9 C10 C11 123.7(2) . .
C10 C11 C12 118.4(2) . .
C10 C11 H11 120.8 . .
C12 C11 H11 120.8 . .
C11 C12 C7 120.1(2) . .
C11 C12 H12 120.0 . .
C7 C12 H12 120.0 . .
C4 C13 C14 125.67(17) . .
C4 C13 H13 117.2 . .
C14 C13 H13 117.2 . .
C15 C14 C19 118.8(2) . .
C15 C14 C13 121.35(19) . .
C19 C14 C13 119.87(18) . .
C16 C15 C14 120.7(2) . .
C16 C15 H15 119.7 . .
C14 C15 H15 119.7 . .
C17 C16 C15 118.7(2) . .
C17 C16 H16 120.6 . .
C15 C16 H16 120.6 . .
F2 C17 C16 118.5(2) . .
F2 C17 C18 118.6(2) . .
C16 C17 C18 122.9(2) . .
C17 C18 C19 117.7(2) . .
C17 C18 H18 121.2 . .
C19 C18 H18 121.2 . .
C18 C19 C14 121.2(2) . .
C18 C19 H19 119.4 . .
C14 C19 H19 119.4 . .
C25 C20 C21 121.35(19) . .
C25 C20 S1 119.45(16) . .
C21 C20 S1 119.21(15) . .
C22 C21 C20 119.31(19) . .
C22 C21 H21 120.3 . .
C20 C21 H21 120.3 . .
C21 C22 C23 119.4(2) . .
C21 C22 H22 120.3 . .
C23 C22 H22 120.3 . .
C24 C23 C22 121.08(19) . .
C24 C23 C26 118.67(19) . .
C22 C23 C26 120.1(2) . .
C25 C24 C23 119.56(19) . .
C25 C24 H24 120.2 . .
C23 C24 H24 120.2 . .
C24 C25 C20 119.3(2) . .
C24 C25 H25 120.4 . .
C20 C25 H25 120.4 . .
F3 C26 F5 106.58(17) . .
F3 C26 F4 106.28(18) . .
F5 C26 F4 106.08(18) . .
F3 C26 C23 113.22(18) . .
F5 C26 C23 112.81(18) . .
F4 C26 C23 111.36(17) . .
C5 N1 C1 113.54(15) . .
C5 N1 S1 119.59(14) . .
C1 N1 S1 119.76(13) . .
O3 S1 O2 120.97(8) . .
O3 S1 N1 106.12(9) . .
O2 S1 N1 105.75(9) . .
O3 S1 C20 108.01(9) . .
O2 S1 C20 107.15(9) . .
N1 S1 C20 108.32(8) . .

loop_
_geom_bond_atom_site_label_1
_geom_bond_atom_site_label_2
_geom_bond_distance
_geom_bond_site_symmetry_2
C1 N1 1.466(2) .
C1 C2 1.514(3) .
C1 H1A 0.9700 .
C1 H1B 0.9700 .
C2 C6 1.347(3) .
C2 C3 1.492(3) .
C3 O1 1.226(2) .
C3 C4 1.496(3) .
C4 C13 1.342(3) .
C4 C5 1.511(2) .
C5 N1 1.464(2) .
C5 H5A 0.9700 .
C5 H5B 0.9700 .
C6 C7 1.466(3) .
C6 H6 0.9300 .
C7 C8 1.401(3) .
C7 C12 1.408(3) .
C8 C9 1.375(3) .
C8 H8 0.9300 .
C9 C10 1.366(3) .
C9 H9 0.9300 .
C10 F1 1.361(3) .
C10 C11 1.377(3) .
C11 C12 1.384(3) .
C11 H11 0.9300 .
C12 H12 0.9300 .
C13 C14 1.467(3) .
C13 H13 0.9300 .
C14 C15 1.392(3) .
C14 C19 1.394(3) .
C15 C16 1.378(3) .
C15 H15 0.9300 .
C16 C17 1.371(3) .
C16 H16 0.9300 .
C17 F2 1.361(2) .
C17 C18 1.378(3) .
C18 C19 1.384(3) .
C18 H18 0.9300 .
C19 H19 0.9300 .
C20 C25 1.387(3) .
C20 C21 1.388(3) .
C20 S1 1.771(2) .
C21 C22 1.384(3) .
C21 H21 0.9300 .
C22 C23 1.389(3) .
C22 H22 0.9300 .
C23 C24 1.388(3) .
C23 C26 1.500(3) .
C24 C25 1.383(3) .
C24 H24 0.9300 .
C25 H25 0.9300 .
C26 F3 1.333(3) .
C26 F5 1.336(2) .
C26 F4 1.343(2) .
N1 S1 1.6340(16) .
O2 S1 1.4317(14) .
O3 S1 1.4274(15) .

loop_
_geom_hbond_atom_site_label_D
_geom_hbond_atom_site_label_H
_geom_hbond_atom_site_label_A
_geom_hbond_distance_DH
_geom_hbond_distance_HA
_geom_hbond_distance_DA
_geom_hbond_angle_DHA
_geom_hbond_site_symmetry_A
_geom_hbond_publ_flag
C18 H18 F1 0.93 2.56 3.307(3) 138.2 1_445 yes
C11 H11 O1 0.93 2.53 3.229(3) 132.6 1_655 yes
C1 H1B O1 0.97 2.37 3.263(2) 152.1 2_666 yes

loop_
_geom_torsion_atom_site_label_1
_geom_torsion_atom_site_label_2
_geom_torsion_atom_site_label_3
_geom_torsion_atom_site_label_4
_geom_torsion
_geom_torsion_site_symmetry_1
_geom_torsion_site_symmetry_2
_geom_torsion_site_symmetry_3
_geom_torsion_site_symmetry_4
N1 C1 C2 C6 -150.15(19) . . . .
N1 C1 C2 C3 24.9(2) . . . .
C6 C2 C3 O1 -9.7(3) . . . .
C1 C2 C3 O1 174.86(18) . . . .
C6 C2 C3 C4 169.72(18) . . . .
C1 C2 C3 C4 -5.7(3) . . . .
O1 C3 C4 C13 18.0(3) . . . .
C2 C3 C4 C13 -161.50(18) . . . .
O1 C3 C4 C5 -167.42(18) . . . .
C2 C3 C4 C5 13.1(2) . . . .
C13 C4 C5 N1 135.0(2) . . . .
C3 C4 C5 N1 -39.3(2) . . . .
C3 C2 C6 C7 179.84(19) . . . .
C1 C2 C6 C7 -5.0(3) . . . .
C2 C6 C7 C8 152.6(2) . . . .
C2 C6 C7 C12 -29.4(3) . . . .
C12 C7 C8 C9 2.9(3) . . . .
C6 C7 C8 C9 -179.1(2) . . . .
C7 C8 C9 C10 -1.0(3) . . . .
C8 C9 C10 F1 179.08(19) . . . .
C8 C9 C10 C11 -1.3(3) . . . .
F1 C10 C11 C12 -178.79(17) . . . .
C9 C10 C11 C12 1.6(3) . . . .
C10 C11 C12 C7 0.4(3) . . . .
C8 C7 C12 C11 -2.5(3) . . . .
C6 C7 C12 C11 179.51(18) . . . .
C3 C4 C13 C14 178.45(17) . . . .
C5 C4 C13 C14 4.2(3) . . . .
C4 C13 C14 C15 50.5(3) . . . .
C4 C13 C14 C19 -128.9(2) . . . .
C19 C14 C15 C16 1.0(3) . . . .
C13 C14 C15 C16 -178.42(17) . . . .
C14 C15 C16 C17 0.4(3) . . . .
C15 C16 C17 F2 179.56(17) . . . .
C15 C16 C17 C18 -1.4(3) . . . .
F2 C17 C18 C19 179.88(17) . . . .
C16 C17 C18 C19 0.8(3) . . . .
C17 C18 C19 C14 0.7(3) . . . .
C15 C14 C19 C18 -1.5(3) . . . .
C13 C14 C19 C18 177.86(17) . . . .
C25 C20 C21 C22 -0.2(3) . . . .
S1 C20 C21 C22 179.53(16) . . . .
C20 C21 C22 C23 -0.2(3) . . . .
C21 C22 C23 C24 0.4(3) . . . .
C21 C22 C23 C26 -175.71(19) . . . .
C22 C23 C24 C25 -0.3(3) . . . .
C26 C23 C24 C25 175.89(18) . . . .
C23 C24 C25 C20 -0.1(3) . . . .
C21 C20 C25 C24 0.3(3) . . . .
S1 C20 C25 C24 -179.40(15) . . . .
C24 C23 C26 F3 162.20(17) . . . .
C22 C23 C26 F3 -21.6(3) . . . .
C24 C23 C26 F5 41.0(3) . . . .
C22 C23 C26 F5 -142.7(2) . . . .
C24 C23 C26 F4 -78.1(2) . . . .
C22 C23 C26 F4 98.1(2) . . . .
C4 C5 N1 C1 60.5(2) . . . .
C4 C5 N1 S1 -89.95(18) . . . .
C2 C1 N1 C5 -53.3(2) . . . .
C2 C1 N1 S1 97.10(17) . . . .
C5 N1 S1 O3 -37.90(15) . . . .
C1 N1 S1 O3 173.48(13) . . . .
C5 N1 S1 O2 -167.54(13) . . . .
C1 N1 S1 O2 43.83(15) . . . .
C5 N1 S1 C20 77.87(15) . . . .
C1 N1 S1 C20 -70.76(15) . . . .
C25 C20 S1 O3 20.45(18) . . . .
C21 C20 S1 O3 -159.31(15) . . . .
C25 C20 S1 O2 152.25(15) . . . .
C21 C20 S1 O2 -27.50(18) . . . .
C25 C20 S1 N1 -94.09(17) . . . .
C21 C20 S1 N1 86.16(17) . . . .
